data_7031249
loop_
_publ_author_name
'Zhang, Bin'
'Zhang, Lina'
'Liu, Chunmei'
'Zhu, Yanyan'
'Tang, Mingsheng'
'Du, Chenxia'
'Song, Maoping'

_publ_section_title
;
 A platinum(ii) complex bearing deprotonated 2-(diphenylphosphino)benzoic
 acid for superior phosphorescence of monomers.
;
_journal_issue 21
_journal_name_full 'Dalton transactions (Cambridge, England : 2003)'
_journal_page_first 7704
_journal_page_last 7707
_journal_paper_doi 10.1039/c4dt00417e
_journal_volume 43
_journal_year 2014
_chemical_formula_moiety 'C41 H30 Ir N2 O2 P, C H2 Cl2'
_chemical_formula_sum 'C42 H32 Cl2 Ir N2 O2 P'
_chemical_formula_weight 890.77
_chemical_name_systematic
;
 ? 
;
_space_group_crystal_system orthorhombic
_space_group_IT_number 61
_space_group_name_Hall '-P 2ac 2ab'
_space_group_name_H-M_alt 'P b c a'
_symmetry_space_group_name_Hall '-P 2ac 2ab'
_symmetry_space_group_name_H-M 'P b c a'
_atom_sites_solution_hydrogens geom
_atom_sites_solution_primary direct
_atom_sites_solution_secondary difmap
_audit_creation_date 2013-10-30
_audit_creation_method
;
  Olex2 1.1
  (compiled 2011.11.01 svn.r2039, GUI svn.r3906)
;
_cell_angle_alpha 90.00
_cell_angle_beta 90.00
_cell_angle_gamma 90.00
_cell_formula_units_Z 8
_cell_length_a 13.5063(4)
_cell_length_b 18.2430(5)
_cell_length_c 30.9506(15)
_cell_measurement_reflns_used 5791
_cell_measurement_temperature 291(2)
_cell_measurement_theta_max 29.2128
_cell_measurement_theta_min 2.9749
_cell_volume 7626.1(5)
_computing_cell_refinement
;
CrysAlisPro, Agilent Technologies,
Version 1.171.36.20 (release 27-06-2012 CrysAlis171 .NET)
(compiled Jul 11 2012,15:38:31)
;
_computing_data_collection
;
CrysAlisPro, Agilent Technologies,
Version 1.171.36.20 (release 27-06-2012 CrysAlis171 .NET)
(compiled Jul 11 2012,15:38:31)
;
_computing_data_reduction
;
CrysAlisPro, Agilent Technologies,
Version 1.171.36.20 (release 27-06-2012 CrysAlis171 .NET)
(compiled Jul 11 2012,15:38:31)
;
_computing_molecular_graphics
;
O. V. Dolomanov, L. J. Bourhis, R. J. Gildea, J. A. K. Howard and H. Puschmann,
OLEX2: a complete structure solution, refinement and analysis program.
J. Appl. Cryst. (2009). 42, 339-341.
;
_computing_publication_material
;
O. V. Dolomanov, L. J. Bourhis, R. J. Gildea, J. A. K. Howard and H. Puschmann,
OLEX2: a complete structure solution, refinement and analysis program.
J. Appl. Cryst. (2009). 42, 339-341.
;
_computing_structure_refinement
;
XL, G.M. Sheldrick, Acta Cryst.
(2008). A64, 112-122
;
_computing_structure_solution
;
XS, G.M. Sheldrick, Acta Cryst.
(2008). A64, 112-122
;
_diffrn_ambient_temperature 291.15
_diffrn_detector_area_resol_mean 16.2312
_diffrn_measured_fraction_theta_full 0.998
_diffrn_measured_fraction_theta_max 0.998
_diffrn_measurement_details
;
  1 omega  -36.00    7.00   1.0000   12.2800
omega____ theta____ kappa____ phi______ frames
    -      -17.2104   77.0000  -90.0000 43

  2 omega   37.00   72.00   1.0000   12.2800
omega____ theta____ kappa____ phi______ frames
    -       19.9448   77.0000 -150.0000 35

  3 omega   -4.00   72.00   1.0000   12.2800
omega____ theta____ kappa____ phi______ frames
    -       19.9448   77.0000   90.0000 76
;
_diffrn_measurement_device_type 'Xcalibur, Eos, Gemini'
_diffrn_measurement_method '\w scans'
_diffrn_orient_matrix_UB_11 0.0470947000
_diffrn_orient_matrix_UB_12 -0.0077876000
_diffrn_orient_matrix_UB_13 -0.0089885000
_diffrn_orient_matrix_UB_21 0.0230141000
_diffrn_orient_matrix_UB_22 0.0114290000
_diffrn_orient_matrix_UB_23 0.0195171000
_diffrn_orient_matrix_UB_31 -0.0029381000
_diffrn_orient_matrix_UB_32 -0.0363221000
_diffrn_orient_matrix_UB_33 0.0080139000
_diffrn_radiation_monochromator graphite
_diffrn_radiation_type 'Mo K\a'
_diffrn_radiation_wavelength 0.7107
_diffrn_reflns_av_R_equivalents 0.0333
_diffrn_reflns_av_unetI/netI 0.0441
_diffrn_reflns_limit_h_max 16
_diffrn_reflns_limit_h_min -15
_diffrn_reflns_limit_k_max 22
_diffrn_reflns_limit_k_min -22
_diffrn_reflns_limit_l_max 15
_diffrn_reflns_limit_l_min -38
_diffrn_reflns_number 20678
_diffrn_reflns_theta_full 26.37
_diffrn_reflns_theta_max 26.37
_diffrn_reflns_theta_min 2.98
_diffrn_source 'Enhance (Mo) X-ray Source'
_diffrn_source_current n/a
_diffrn_source_voltage n/a
_exptl_absorpt_coefficient_mu 3.721
_exptl_absorpt_correction_T_max 1.00000
_exptl_absorpt_correction_T_min 0.84757
_exptl_absorpt_correction_type multi-scan
_exptl_absorpt_process_details
;
CrysAlisPro, Agilent Technologies,
Version 1.171.36.20 (release 27-06-2012 CrysAlis171 .NET)
(compiled Jul 11 2012,15:38:31)
Empirical absorption correction using spherical harmonics,
 implemented in SCALE3 ABSPACK scaling algorithm.
;
_exptl_crystal_colour yellow
_exptl_crystal_density_diffrn 1.552
_exptl_crystal_density_method 'not measured'
_exptl_crystal_F_000 3520
_exptl_crystal_size_max 0.3
_exptl_crystal_size_mid 0.2
_exptl_crystal_size_min 0.2
_refine_diff_density_max 1.182
_refine_diff_density_min -0.873
_refine_diff_density_rms 0.116
_refine_ls_extinction_method none
_refine_ls_goodness_of_fit_ref 1.042
_refine_ls_hydrogen_treatment noref
_refine_ls_matrix_type full
_refine_ls_number_parameters 449
_refine_ls_number_reflns 7796
_refine_ls_number_restraints 113
_refine_ls_restrained_S_all 1.055
_refine_ls_R_factor_all 0.0699
_refine_ls_R_factor_gt 0.0451
_refine_ls_shift/su_max 0.001
_refine_ls_shift/su_mean 0.000
_refine_ls_structure_factor_coef Fsqd
_refine_ls_weighting_details 'calc w=1/[\s^2^(Fo^2^)+(0.0440P)^2^+25.1773P] where P=(Fo^2^+2Fc^2^)/3'
_refine_ls_weighting_scheme calc
_refine_ls_wR_factor_gt 0.1010
_refine_ls_wR_factor_ref 0.1139
_reflns_number_gt 5661
_reflns_number_total 7796
_reflns_threshold_expression >2sigma(I)
_cod_data_source_file c4dt00417e2.cif
_cod_data_source_block bzirpcoo
_cod_database_code 7031249
_chemical_oxdiff_formula 'C12 O2 N4 Zn2 H24'
_reflns_odcompleteness_completeness 99.72
_reflns_odcompleteness_iscentric 1
_reflns_odcompleteness_theta 26.32

loop_
_space_group_symop_id
_space_group_symop_operation_xyz
1 'x, y, z'
2 '-x+1/2, -y, z+1/2'
3 'x+1/2, -y+1/2, -z'
4 '-x, y+1/2, -z+1/2'
5 '-x, -y, -z'
6 'x-1/2, y, -z-1/2'
7 '-x-1/2, y-1/2, z'
8 'x, -y-1/2, z-1/2'

loop_
_atom_site_label
_atom_site_type_symbol
_atom_site_fract_x
_atom_site_fract_y
_atom_site_fract_z
_atom_site_U_iso_or_equiv
_atom_site_adp_type
_atom_site_occupancy
_atom_site_symmetry_multiplicity
_atom_site_calc_flag
_atom_site_refinement_flags
_atom_site_disorder_assembly
_atom_site_disorder_group
Ir1 Ir 0.539453(16) 0.422303(13) 0.871207(7) 0.03507(9) Uani 1 1 d . . .
P1 P 0.61760(11) 0.30614(9) 0.87487(5) 0.0356(3) Uani 1 1 d . . .
C1 C 0.4582(4) 0.5174(4) 0.8729(2) 0.0415(15) Uani 1 1 d . . .
C25 C 0.5891(5) 0.2641(3) 0.9276(2) 0.0439(15) Uani 1 1 d . . .
O1 O 0.4179(3) 0.3663(3) 0.90375(16) 0.0526(12) Uani 1 1 d . . .
C30 C 0.7517(4) 0.2935(3) 0.86999(19) 0.0375(13) Uani 1 1 d . . .
N2 N 0.4811(4) 0.3975(3) 0.81192(18) 0.0469(14) Uani 1 1 d . . .
C18 C 0.5279(6) 0.4270(4) 0.7777(2) 0.0560(19) Uani 1 1 d U . .
C33 C 0.9549(5) 0.2729(5) 0.8688(3) 0.069(2) Uani 1 1 d . . .
H33 H 1.0229 0.2654 0.8697 0.083 Uiso 1 1 calc R . .
N1 N 0.5878(4) 0.4664(3) 0.92928(16) 0.0402(12) Uani 1 1 d . . .
C7 C 0.5468(5) 0.5325(4) 0.9401(2) 0.0455(16) Uani 1 1 d . . .
C35 C 0.8146(5) 0.3499(4) 0.8815(2) 0.0449(16) Uani 1 1 d . . .
H35 H 0.7885 0.3949 0.8899 0.054 Uiso 1 1 calc R . .
C6 C 0.4717(5) 0.5591(4) 0.9101(2) 0.0474(17) Uani 1 1 d . . .
C36 C 0.5701(5) 0.2434(3) 0.8341(2) 0.0404(14) Uani 1 1 d . . .
C11 C 0.6545(5) 0.4360(4) 0.9566(2) 0.0477(17) Uani 1 1 d . . .
H11 H 0.6799 0.3900 0.9501 0.057 Uiso 1 1 calc R . .
C34 C 0.9169(5) 0.3397(4) 0.8806(2) 0.0553(19) Uani 1 1 d . . .
H34 H 0.9591 0.3780 0.8880 0.066 Uiso 1 1 calc R . .
C17 C 0.6161(6) 0.4683(4) 0.7883(2) 0.0529(18) Uani 1 1 d U . .
C24 C 0.4937(5) 0.2687(4) 0.9452(2) 0.0472(16) Uani 1 1 d . . .
C10 C 0.6863(6) 0.4707(5) 0.9938(2) 0.061(2) Uani 1 1 d . . .
H10 H 0.7335 0.4490 1.0115 0.073 Uiso 1 1 calc R . .
C41 C 0.6007(5) 0.2523(4) 0.7918(2) 0.0516(18) Uani 1 1 d . . .
H41 H 0.6487 0.2872 0.7854 0.062 Uiso 1 1 calc R . .
C8 C 0.5790(7) 0.5685(4) 0.9776(3) 0.066(2) Uani 1 1 d U . .
H8 H 0.5532 0.6144 0.9844 0.079 Uiso 1 1 calc R . .
O2 O 0.3235(4) 0.2800(3) 0.9301(2) 0.090(2) Uani 1 1 d . . .
C13 C 0.7189(5) 0.5165(4) 0.8451(3) 0.0547(19) Uani 1 1 d . . .
H13 H 0.7333 0.5230 0.8742 0.066 Uiso 1 1 calc R . .
C23 C 0.4067(5) 0.3073(4) 0.9239(2) 0.0505(18) Uani 1 1 d . . .
C12 C 0.6370(5) 0.4745(3) 0.8334(2) 0.0439(16) Uani 1 1 d . . .
C37 C 0.4971(5) 0.1911(4) 0.8425(3) 0.0563(19) Uani 1 1 d . . .
H37 H 0.4737 0.1846 0.8705 0.068 Uiso 1 1 calc R . .
C31 C 0.7924(5) 0.2271(4) 0.8571(3) 0.059(2) Uani 1 1 d . . .
H31 H 0.7508 0.1888 0.8492 0.070 Uiso 1 1 calc R . .
C22 C 0.3992(6) 0.3576(5) 0.8069(3) 0.065(2) Uani 1 1 d . . .
H22 H 0.3695 0.3365 0.8311 0.078 Uiso 1 1 calc R . .
C2 C 0.3900(5) 0.5430(4) 0.8424(3) 0.0593(19) Uani 1 1 d . . .
H2 H 0.3815 0.5177 0.8165 0.071 Uiso 1 1 calc R . .
C19 C 0.4860(8) 0.4165(5) 0.7360(3) 0.080(3) Uani 1 1 d U . .
H19 H 0.5166 0.4359 0.7117 0.096 Uiso 1 1 calc R . .
C40 C 0.5617(6) 0.2105(5) 0.7589(3) 0.069(2) Uani 1 1 d U . .
H40 H 0.5830 0.2175 0.7306 0.082 Uiso 1 1 calc R . .
C32 C 0.8941(5) 0.2172(4) 0.8558(3) 0.067(2) Uani 1 1 d . . .
H32 H 0.9207 0.1731 0.8462 0.080 Uiso 1 1 calc R . .
C28 C 0.5524(7) 0.2054(5) 1.0088(3) 0.076(2) Uani 1 1 d U . .
H28 H 0.5394 0.1861 1.0361 0.091 Uiso 1 1 calc R . .
C3 C 0.3343(6) 0.6067(5) 0.8505(3) 0.073(2) Uani 1 1 d U . .
H3 H 0.2891 0.6229 0.8300 0.087 Uiso 1 1 calc R . .
C16 C 0.6786(7) 0.5016(4) 0.7579(3) 0.070(2) Uani 1 1 d U . .
H16 H 0.6651 0.4968 0.7285 0.084 Uiso 1 1 calc R . .
C29 C 0.4762(6) 0.2380(4) 0.9856(3) 0.067(2) Uani 1 1 d U . .
H29 H 0.4127 0.2393 0.9972 0.080 Uiso 1 1 calc R . .
C5 C 0.4158(6) 0.6228(4) 0.9180(3) 0.060(2) Uani 1 1 d U . .
H5 H 0.4259 0.6497 0.9431 0.072 Uiso 1 1 calc R . .
C14 C 0.7799(6) 0.5490(4) 0.8141(3) 0.068(2) Uani 1 1 d U . .
H14 H 0.8349 0.5761 0.8226 0.081 Uiso 1 1 calc R . .
C26 C 0.6640(6) 0.2293(4) 0.9513(2) 0.062(2) Uani 1 1 d . . .
H26 H 0.7270 0.2249 0.9394 0.074 Uiso 1 1 calc R . .
C9 C 0.6472(7) 0.5375(5) 1.0041(3) 0.074(2) Uani 1 1 d . . .
H9 H 0.6671 0.5615 1.0292 0.088 Uiso 1 1 calc R . .
C15 C 0.7580(7) 0.5407(5) 0.7709(3) 0.077(3) Uani 1 1 d U . .
H15 H 0.7987 0.5625 0.7503 0.092 Uiso 1 1 calc R . .
C38 C 0.4592(6) 0.1486(5) 0.8090(3) 0.076(3) Uani 1 1 d U . .
H38 H 0.4115 0.1132 0.8148 0.091 Uiso 1 1 calc R . .
C4 C 0.3458(6) 0.6450(4) 0.8882(3) 0.069(2) Uani 1 1 d U . .
H4 H 0.3067 0.6859 0.8937 0.083 Uiso 1 1 calc R . .
C27 C 0.6459(7) 0.2013(5) 0.9924(3) 0.078(3) Uani 1 1 d U . .
H27 H 0.6967 0.1801 1.0083 0.094 Uiso 1 1 calc R . .
C39 C 0.4913(7) 0.1584(5) 0.7679(3) 0.079(3) Uani 1 1 d U . .
H39 H 0.4655 0.1298 0.7457 0.095 Uiso 1 1 calc R . .
C21 C 0.3571(7) 0.3469(5) 0.7663(3) 0.084(3) Uani 1 1 d U . .
H21 H 0.3000 0.3190 0.7628 0.100 Uiso 1 1 calc R . .
C20 C 0.4020(8) 0.3783(6) 0.7323(3) 0.091(3) Uani 1 1 d U . .
H20 H 0.3736 0.3732 0.7051 0.109 Uiso 1 1 calc R . .
C42 C 0.1856(18) 0.4579(9) 0.8806(9) 0.145(10) Uiso 0.521(10) 1 d PD A 2
H42A H 0.2105 0.4698 0.8521 0.174 Uiso 0.521(10) 1 calc PR A 2
H42B H 0.2307 0.4781 0.9019 0.174 Uiso 0.521(10) 1 calc PR A 2
Cl1 Cl 0.1778(10) 0.3684(8) 0.8864(4) 0.253(7) Uiso 0.521(10) 1 d PD A 2
Cl2A Cl 0.0714(18) 0.4937(16) 0.8874(10) 0.432(15) Uiso 0.521(10) 1 d PD A 2
Cl2 Cl 0.1111(12) 0.4800(11) 0.9218(7) 0.305(10) Uiso 0.479(10) 1 d PD A 1
C43 C 0.0539(15) 0.5495(13) 0.9469(10) 0.143(11) Uiso 0.479(10) 1 d PD A 1
H43A H 0.0672 0.5493 0.9777 0.172 Uiso 0.479(10) 1 calc PR A 1
H43B H 0.0729 0.5965 0.9349 0.172 Uiso 0.479(10) 1 calc PR A 1
Cl3 Cl -0.0633(13) 0.5303(11) 0.9366(6) 0.335(11) Uiso 0.479(10) 1 d PD A 1

loop_
_atom_site_aniso_label
_atom_site_aniso_U_11
_atom_site_aniso_U_22
_atom_site_aniso_U_33
_atom_site_aniso_U_23
_atom_site_aniso_U_13
_atom_site_aniso_U_12
Ir1 0.03776(14) 0.03531(14) 0.03215(14) -0.00640(11) 0.00000(10) 0.00159(10)
P1 0.0360(8) 0.0352(8) 0.0355(9) -0.0054(7) -0.0013(7) -0.0012(7)
C1 0.045(4) 0.041(3) 0.038(4) -0.007(3) 0.012(3) 0.009(3)
C25 0.053(4) 0.038(3) 0.040(4) 0.001(3) -0.005(3) -0.004(3)
O1 0.039(2) 0.056(3) 0.063(3) 0.004(3) 0.005(2) -0.009(2)
C30 0.040(3) 0.035(3) 0.038(3) -0.001(3) 0.000(3) 0.005(3)
N2 0.053(3) 0.048(3) 0.039(3) -0.011(3) -0.010(3) 0.016(3)
C18 0.074(5) 0.054(4) 0.040(4) -0.005(3) -0.006(3) 0.029(4)
C33 0.041(4) 0.057(5) 0.108(7) 0.008(5) -0.003(4) 0.011(4)
N1 0.042(3) 0.044(3) 0.035(3) -0.007(2) 0.004(2) -0.009(2)
C7 0.053(4) 0.041(4) 0.042(4) -0.010(3) 0.016(3) -0.013(3)
C35 0.041(3) 0.045(4) 0.048(4) -0.002(3) 0.004(3) -0.001(3)
C6 0.052(4) 0.037(3) 0.053(4) -0.005(3) 0.016(3) 0.000(3)
C36 0.041(3) 0.037(3) 0.043(4) -0.011(3) -0.004(3) 0.001(3)
C11 0.050(4) 0.054(4) 0.039(4) -0.011(3) 0.001(3) -0.007(3)
C34 0.042(4) 0.061(5) 0.063(5) 0.002(4) -0.016(3) -0.006(3)
C17 0.071(4) 0.044(4) 0.044(4) 0.011(3) 0.013(3) 0.025(3)
C24 0.061(4) 0.038(3) 0.043(4) -0.004(3) 0.008(3) -0.005(3)
C10 0.063(5) 0.082(6) 0.037(4) -0.016(4) -0.006(4) -0.013(4)
C41 0.054(4) 0.054(4) 0.046(4) -0.012(3) 0.000(3) 0.006(3)
C8 0.075(5) 0.060(4) 0.062(5) -0.025(4) 0.009(4) -0.006(4)
O2 0.060(3) 0.090(5) 0.120(6) 0.020(4) 0.017(3) -0.023(3)
C13 0.060(4) 0.040(4) 0.064(5) -0.005(4) 0.019(4) 0.004(3)
C23 0.048(4) 0.047(4) 0.056(5) -0.010(3) 0.016(3) -0.011(3)
C12 0.053(4) 0.033(3) 0.046(4) 0.005(3) 0.011(3) 0.012(3)
C37 0.055(4) 0.048(4) 0.066(5) -0.012(4) -0.003(4) -0.007(4)
C31 0.050(4) 0.045(4) 0.081(6) -0.011(4) -0.005(4) 0.008(3)
C22 0.060(5) 0.076(5) 0.058(5) -0.020(4) -0.022(4) 0.013(4)
C2 0.055(4) 0.056(4) 0.067(5) -0.004(4) -0.001(4) 0.013(4)
C19 0.102(6) 0.087(6) 0.052(5) -0.003(4) -0.002(5) 0.030(5)
C40 0.071(5) 0.075(5) 0.060(5) -0.020(4) -0.001(4) 0.004(4)
C32 0.054(4) 0.061(5) 0.085(6) -0.008(4) -0.008(4) 0.024(4)
C28 0.109(6) 0.068(5) 0.052(5) 0.006(4) 0.005(5) 0.001(5)
C3 0.064(4) 0.064(5) 0.090(6) 0.010(5) 0.003(4) 0.013(4)
C16 0.098(6) 0.062(4) 0.049(5) 0.007(4) 0.019(4) 0.023(4)
C29 0.087(5) 0.057(4) 0.056(4) -0.006(4) 0.016(4) -0.007(4)
C5 0.069(4) 0.044(4) 0.066(5) -0.014(4) 0.018(4) 0.003(4)
C14 0.072(5) 0.044(4) 0.087(6) 0.000(4) 0.024(4) -0.003(4)
C26 0.068(5) 0.061(5) 0.056(5) 0.014(4) -0.008(4) -0.005(4)
C9 0.087(6) 0.080(6) 0.054(5) -0.029(5) 0.003(5) -0.011(5)
C15 0.087(5) 0.066(5) 0.078(6) 0.012(4) 0.039(5) 0.016(4)
C38 0.068(5) 0.068(5) 0.092(6) -0.025(5) -0.006(4) -0.017(4)
C4 0.073(5) 0.046(4) 0.088(6) -0.003(4) 0.020(4) 0.012(4)
C27 0.091(6) 0.075(5) 0.069(5) 0.016(4) -0.018(5) 0.002(5)
C39 0.085(5) 0.075(5) 0.077(6) -0.039(5) -0.015(5) -0.001(5)
C21 0.076(5) 0.091(6) 0.084(6) -0.023(5) -0.030(5) 0.008(5)
C20 0.100(6) 0.103(6) 0.069(6) -0.014(5) -0.030(5) 0.022(5)

loop_
_atom_type_symbol
_atom_type_description
_atom_type_scat_dispersion_real
_atom_type_scat_dispersion_imag
_atom_type_scat_source
C C 0.0033 0.0016 'International Tables Vol C Tables 4.2.6.8 and 6.1.1.4'
H H 0.0000 0.0000 'International Tables Vol C Tables 4.2.6.8 and 6.1.1.4'
Cl Cl 0.1484 0.1585 'International Tables Vol C Tables 4.2.6.8 and 6.1.1.4'
Ir Ir -1.4442 7.9887 'International Tables Vol C Tables 4.2.6.8 and 6.1.1.4'
N N 0.0061 0.0033 'International Tables Vol C Tables 4.2.6.8 and 6.1.1.4'
O O 0.0106 0.0060 'International Tables Vol C Tables 4.2.6.8 and 6.1.1.4'
P P 0.1023 0.0942 'International Tables Vol C Tables 4.2.6.8 and 6.1.1.4'

loop_
_geom_angle_atom_site_label_1
_geom_angle_atom_site_label_2
_geom_angle_atom_site_label_3
_geom_angle
C1 Ir1 P1 172.82(18)
C1 Ir1 O1 89.0(2)
C1 Ir1 N1 79.6(2)
O1 Ir1 P1 83.93(13)
N2 Ir1 P1 90.96(15)
N2 Ir1 C1 90.2(2)
N2 Ir1 O1 91.2(2)
N2 Ir1 N1 169.5(2)
N1 Ir1 P1 99.52(15)
N1 Ir1 O1 91.07(19)
C12 Ir1 P1 99.19(17)
C12 Ir1 C1 88.0(2)
C12 Ir1 O1 171.1(2)
C12 Ir1 N2 80.5(3)
C12 Ir1 N1 96.5(2)
C25 P1 Ir1 108.8(2)
C30 P1 Ir1 123.3(2)
C30 P1 C25 103.1(3)
C36 P1 Ir1 111.8(2)
C36 P1 C25 106.2(3)
C36 P1 C30 102.2(3)
C6 C1 Ir1 114.4(5)
C6 C1 C2 117.5(6)
C2 C1 Ir1 128.1(5)
C24 C25 P1 120.8(5)
C24 C25 C26 119.1(6)
C26 C25 P1 120.1(5)
C23 O1 Ir1 136.3(4)
C35 C30 P1 119.5(5)
C35 C30 C31 118.7(6)
C31 C30 P1 121.7(5)
C18 N2 Ir1 115.9(5)
C22 N2 Ir1 122.9(5)
C22 N2 C18 121.1(7)
N2 C18 C17 114.5(6)
N2 C18 C19 118.2(8)
C19 C18 C17 127.2(8)
C32 C33 C34 121.0(7)
C7 N1 Ir1 115.3(4)
C11 N1 Ir1 126.2(4)
C11 N1 C7 118.5(6)
N1 C7 C6 114.6(6)
N1 C7 C8 119.4(7)
C8 C7 C6 126.0(7)
C30 C35 C34 120.3(6)
C1 C6 C7 115.9(6)
C1 C6 C5 121.7(7)
C5 C6 C7 122.4(7)
C41 C36 P1 118.6(5)
C41 C36 C37 117.9(6)
C37 C36 P1 123.3(5)
N1 C11 C10 122.6(7)
C33 C34 C35 119.6(7)
C12 C17 C18 115.2(6)
C16 C17 C18 124.5(8)
C16 C17 C12 120.3(8)
C25 C24 C23 124.7(6)
C29 C24 C25 118.8(7)
C29 C24 C23 116.5(7)
C9 C10 C11 118.9(8)
C40 C41 C36 121.4(7)
C9 C8 C7 121.0(8)
C12 C13 C14 121.7(8)
O1 C23 C24 121.4(6)
O2 C23 O1 122.0(7)
O2 C23 C24 116.4(7)
C17 C12 Ir1 113.8(5)
C13 C12 Ir1 129.3(5)
C13 C12 C17 116.9(6)
C38 C37 C36 120.1(8)
C32 C31 C30 121.0(7)
N2 C22 C21 121.3(9)
C1 C2 C3 120.5(8)
C20 C19 C18 119.1(10)
C39 C40 C41 119.9(8)
C33 C32 C31 119.3(7)
C27 C28 C29 121.1(8)
C4 C3 C2 120.9(8)
C15 C16 C17 120.4(8)
C28 C29 C24 120.8(8)
C4 C5 C6 119.6(7)
C15 C14 C13 119.5(8)
C27 C26 C25 121.2(8)
C8 C9 C10 119.5(8)
C16 C15 C14 121.2(8)
C39 C38 C37 120.5(8)
C3 C4 C5 119.8(7)
C28 C27 C26 118.9(8)
C38 C39 C40 120.3(8)
C20 C21 C22 117.6(9)
C19 C20 C21 122.6(10)
Cl1 C42 Cl2A 108.1(17)
Cl3 C43 Cl2 101.1(10)

loop_
_geom_bond_atom_site_label_1
_geom_bond_atom_site_label_2
_geom_bond_distance
Ir1 P1 2.3701(16)
Ir1 C1 2.053(6)
Ir1 O1 2.181(4)
Ir1 N2 2.048(5)
Ir1 N1 2.075(5)
Ir1 C12 2.002(7)
P1 C25 1.843(7)
P1 C30 1.832(6)
P1 C36 1.821(6)
C1 C6 1.393(9)
C1 C2 1.399(10)
C25 C24 1.402(9)
C25 C26 1.403(9)
O1 C23 1.253(8)
C30 C35 1.381(9)
C30 C31 1.388(9)
N2 C18 1.346(9)
N2 C22 1.334(9)
C18 C17 1.448(11)
C18 C19 1.421(11)
C33 C34 1.372(11)
C33 C32 1.366(11)
N1 C7 1.369(8)
N1 C11 1.354(8)
C7 C6 1.459(10)
C7 C8 1.402(10)
C35 C34 1.395(9)
C6 C5 1.407(9)
C36 C41 1.383(9)
C36 C37 1.397(9)
C11 C10 1.383(9)
C17 C12 1.429(9)
C17 C16 1.404(10)
C24 C23 1.520(10)
C24 C29 1.390(10)
C10 C9 1.365(11)
C41 C40 1.377(10)
C8 C9 1.358(12)
O2 C23 1.243(8)
C13 C12 1.393(10)
C13 C14 1.396(10)
C37 C38 1.392(10)
C31 C32 1.387(10)
C22 C21 1.394(11)
C2 C3 1.407(10)
C19 C20 1.336(13)
C40 C39 1.372(12)
C28 C29 1.389(11)
C28 C27 1.364(12)
C3 C4 1.370(12)
C16 C15 1.350(12)
C5 C4 1.381(11)
C14 C15 1.378(12)
C26 C27 1.391(11)
C38 C39 1.355(13)
C21 C20 1.343(13)
C42 Cl1 1.646(10)
C42 Cl2A 1.687(10)
Cl2 C43 1.675(10)
C43 Cl3 1.652(10)

loop_
_geom_torsion_atom_site_label_1
_geom_torsion_atom_site_label_2
_geom_torsion_atom_site_label_3
_geom_torsion_atom_site_label_4
_geom_torsion
Ir1 P1 C25 C24 41.6(6)
Ir1 P1 C25 C26 -136.0(5)
Ir1 P1 C30 C35 26.5(6)
Ir1 P1 C30 C31 -156.9(5)
Ir1 P1 C36 C41 76.2(5)
Ir1 P1 C36 C37 -97.5(6)
Ir1 C1 C6 C7 5.1(8)
Ir1 C1 C6 C5 -174.8(5)
Ir1 C1 C2 C3 174.5(6)
Ir1 O1 C23 C24 23.4(10)
Ir1 O1 C23 O2 -161.7(6)
Ir1 N2 C18 C17 3.5(7)
Ir1 N2 C18 C19 -175.0(5)
Ir1 N2 C22 C21 174.7(6)
Ir1 N1 C7 C6 3.2(7)
Ir1 N1 C7 C8 -176.5(5)
Ir1 N1 C11 C10 176.9(5)
P1 Ir1 C1 C6 80.7(16)
P1 Ir1 C1 C2 -96.9(16)
P1 Ir1 O1 C23 15.6(7)
P1 Ir1 N2 C18 -101.4(5)
P1 Ir1 N2 C22 81.6(5)
P1 Ir1 N1 C7 -173.2(4)
P1 Ir1 N1 C11 6.6(5)
P1 Ir1 C12 C17 90.0(4)
P1 Ir1 C12 C13 -91.9(6)
P1 C25 C24 C23 -0.2(9)
P1 C25 C24 C29 -178.2(6)
P1 C25 C26 C27 175.8(6)
P1 C30 C35 C34 175.9(5)
P1 C30 C31 C32 -176.5(6)
P1 C36 C41 C40 -174.8(6)
P1 C36 C37 C38 175.3(6)
C1 Ir1 P1 C25 -31.4(15)
C1 Ir1 P1 C30 -152.0(15)
C1 Ir1 P1 C36 85.6(15)
C1 Ir1 O1 C23 -163.4(7)
C1 Ir1 N2 C18 85.6(5)
C1 Ir1 N2 C22 -91.3(6)
C1 Ir1 N1 C7 -0.4(4)
C1 Ir1 N1 C11 179.4(5)
C1 Ir1 C12 C17 -90.0(5)
C1 Ir1 C12 C13 88.2(6)
C1 C6 C5 C4 -0.2(11)
C1 C2 C3 C4 0.3(12)
C25 P1 C30 C35 -96.7(6)
C25 P1 C30 C31 79.9(6)
C25 P1 C36 C41 -165.3(5)
C25 P1 C36 C37 21.0(7)
C25 C24 C23 O1 -38.5(10)
C25 C24 C23 O2 146.4(7)
C25 C24 C29 C28 2.1(11)
C25 C26 C27 C28 2.6(13)
O1 Ir1 P1 C25 -39.5(3)
O1 Ir1 P1 C30 -160.1(3)
O1 Ir1 P1 C36 77.5(3)
O1 Ir1 C1 C6 88.7(5)
O1 Ir1 C1 C2 -88.8(6)
O1 Ir1 N2 C18 174.6(5)
O1 Ir1 N2 C22 -2.3(6)
O1 Ir1 N1 C7 -89.2(4)
O1 Ir1 N1 C11 90.7(5)
O1 Ir1 C12 C17 -20.1(17)
O1 Ir1 C12 C13 158.1(11)
C30 P1 C25 C24 174.0(5)
C30 P1 C25 C26 -3.6(6)
C30 P1 C36 C41 -57.6(6)
C30 P1 C36 C37 128.7(6)
C30 C35 C34 C33 -0.9(11)
C30 C31 C32 C33 2.1(13)
N2 Ir1 P1 C25 -130.5(3)
N2 Ir1 P1 C30 108.8(3)
N2 Ir1 P1 C36 -13.6(3)
N2 Ir1 C1 C6 179.9(5)
N2 Ir1 C1 C2 2.4(6)
N2 Ir1 O1 C23 106.4(7)
N2 Ir1 N1 C7 13.2(14)
N2 Ir1 N1 C11 -167.0(11)
N2 Ir1 C12 C17 0.6(4)
N2 Ir1 C12 C13 178.7(6)
N2 C18 C17 C12 -3.0(8)
N2 C18 C17 C16 177.7(6)
N2 C18 C19 C20 0.3(12)
N2 C22 C21 C20 -0.1(13)
C18 N2 C22 C21 -2.1(11)
C18 C17 C12 Ir1 1.1(7)
C18 C17 C12 C13 -177.3(6)
C18 C17 C16 C15 178.3(7)
C18 C19 C20 C21 -2.5(15)
N1 Ir1 P1 C25 50.6(3)
N1 Ir1 P1 C30 -70.0(3)
N1 Ir1 P1 C36 167.6(3)
N1 Ir1 C1 C6 -2.6(5)
N1 Ir1 C1 C2 179.9(7)
N1 Ir1 O1 C23 -83.9(7)
N1 Ir1 N2 C18 72.3(13)
N1 Ir1 N2 C22 -104.6(12)
N1 Ir1 C12 C17 -169.2(4)
N1 Ir1 C12 C13 8.9(6)
N1 C7 C6 C1 -5.5(8)
N1 C7 C6 C5 174.5(6)
N1 C7 C8 C9 -2.7(11)
N1 C11 C10 C9 1.7(11)
C7 N1 C11 C10 -3.3(10)
C7 C6 C5 C4 179.9(7)
C7 C8 C9 C10 1.1(13)
C35 C30 C31 C32 0.2(11)
C6 C1 C2 C3 -3.0(11)
C6 C7 C8 C9 177.7(7)
C6 C5 C4 C3 -2.7(12)
C36 P1 C25 C24 -78.9(6)
C36 P1 C25 C26 103.5(6)
C36 P1 C30 C35 153.2(5)
C36 P1 C30 C31 -30.2(6)
C36 C41 C40 C39 -0.4(12)
C36 C37 C38 C39 -1.2(13)
C11 N1 C7 C6 -176.7(6)
C11 N1 C7 C8 3.6(9)
C11 C10 C9 C8 -0.6(12)
C34 C33 C32 C31 -3.9(14)
C17 C18 C19 C20 -178.0(8)
C17 C16 C15 C14 0.0(13)
C24 C25 C26 C27 -1.8(11)
C41 C36 C37 C38 1.5(11)
C41 C40 C39 C38 0.8(13)
C8 C7 C6 C1 174.2(7)
C8 C7 C6 C5 -5.9(11)
C13 C14 C15 C16 0.0(12)
C23 C24 C29 C28 -176.1(7)
C12 Ir1 P1 C25 148.9(3)
C12 Ir1 P1 C30 28.3(3)
C12 Ir1 P1 C36 -94.1(3)
C12 Ir1 C1 C6 -99.6(5)
C12 Ir1 C1 C2 82.9(6)
C12 Ir1 O1 C23 126.7(14)
C12 Ir1 N2 C18 -2.3(5)
C12 Ir1 N2 C22 -179.2(6)
C12 Ir1 N1 C7 86.3(4)
C12 Ir1 N1 C11 -93.9(5)
C12 C17 C16 C15 -1.0(11)
C12 C13 C14 C15 1.2(11)
C37 C36 C41 C40 -0.7(10)
C37 C38 C39 C40 0.0(14)
C31 C30 C35 C34 -0.8(10)
C22 N2 C18 C17 -179.5(6)
C22 N2 C18 C19 2.0(10)
C22 C21 C20 C19 2.4(15)
C2 C1 C6 C7 -177.1(6)
C2 C1 C6 C5 3.0(10)
C2 C3 C4 C5 2.6(13)
C19 C18 C17 C12 175.3(7)
C19 C18 C17 C16 -4.0(12)
C32 C33 C34 C35 3.3(13)
C16 C17 C12 Ir1 -179.5(5)
C16 C17 C12 C13 2.1(9)
C29 C24 C23 O1 139.6(7)
C29 C24 C23 O2 -35.5(10)
C29 C28 C27 C26 -1.0(14)
C14 C13 C12 Ir1 179.7(5)
C14 C13 C12 C17 -2.2(9)
C26 C25 C24 C23 177.5(7)
C26 C25 C24 C29 -0.5(10)
C27 C28 C29 C24 -1.4(13)
